data_4060954
loop_
_publ_author_name
'Huynh, Han Vinh'
'Neo, Tiong Cheng'
'Tan, Geok Kheng'

_publ_section_title
;
 Mixed Dicarboxylato--Bis(carbene) Complexes of Palladium(II):
 Synthesis, Structures, Trans--Cis Isomerism, and Catalytic Activity
;
_journal_coden_ASTM ORGND7
_journal_issue 5
_journal_name_full Organometallics
_journal_page_first 1298
_journal_page_last 1302
_journal_paper_doi 10.1021/om0510369
_journal_volume 25
_journal_year 2006
_chemical_formula_sum 'C27.5 H24 F10 N4 O4 Pd'
_chemical_formula_weight 770.91
_space_group_IT_number 14
_symmetry_cell_setting monoclinic
_symmetry_space_group_name_Hall '-P 2ybc'
_symmetry_space_group_name_H-M 'P 1 21/c 1'
_cell_angle_alpha 90.00
_cell_angle_beta 97.893(2)
_cell_angle_gamma 90.00
_cell_formula_units_Z 8
_cell_length_a 12.1440(7)
_cell_length_b 24.1984(13)
_cell_length_c 21.5159(13)
_cell_measurement_temperature 223(2)
_cell_volume 6262.9(6)
_diffrn_ambient_temperature 223(2)
_exptl_crystal_density_diffrn 1.635
_cod_duplicate_entry 4074947
_cod_depositor_comments
;
The following automatic conversions were performed:
'_symmetry_cell_setting' value 'Monoclinic' changed to 'monoclinic'
according to '/home/saulius/struct/CIF-dictionaries/cif_core.dic'
dictionary named 'cif_core.dic' version 2.4.1 from 2010-06-29.

Automatic conversion script
Id: cif_fix_enum 1527 2010-12-29 10:47:43Z saulius 
;
_cod_original_sg_symbol_H-M 'P 21/c'
_cod_original_formula_sum 'C27.50 H24 F10 N4 O4 Pd'
_cod_database_code 4060954

loop_
_symmetry_equiv_pos_as_xyz
'x, y, z'
'-x, y+1/2, -z+1/2'
'-x, -y, -z'
'x, -y-1/2, z-1/2'

loop_
_atom_site_label
_atom_site_type_symbol
_atom_site_fract_x
_atom_site_fract_y
_atom_site_fract_z
_atom_site_U_iso_or_equiv
_atom_site_adp_type
_atom_site_occupancy
_atom_site_symmetry_multiplicity
_atom_site_calc_flag
_atom_site_refinement_flags
_atom_site_disorder_assembly
_atom_site_disorder_group
Pd1 Pd 0.17435(4) 0.160339(19) 0.19144(2) 0.03016(16) Uani 1 1 d . . .
Pd2 Pd 0.64695(4) 0.332549(19) 0.73612(2) 0.03116(16) Uani 1 1 d . . .
N1 N 0.1735(4) 0.0683(2) 0.0998(3) 0.0347(13) Uani 1 1 d . . .
N2 N 0.0468(4) 0.0574(2) 0.1603(2) 0.0306(12) Uani 1 1 d . . .
N3 N 0.3094(4) 0.0803(2) 0.2745(3) 0.0315(12) Uani 1 1 d . . .
N4 N 0.1833(4) 0.1185(2) 0.3224(3) 0.0352(13) Uani 1 1 d . . .
N5 N 0.7022(4) 0.2604(2) 0.6339(3) 0.0389(14) Uani 1 1 d . . .
N6 N 0.5305(4) 0.2496(2) 0.6469(3) 0.0325(12) Uani 1 1 d . . .
N7 N 0.7204(4) 0.2452(2) 0.8298(3) 0.0358(13) Uani 1 1 d . . .
N8 N 0.5539(4) 0.2733(2) 0.8377(2) 0.0317(12) Uani 1 1 d . . .
O1 O 0.1467(4) 0.21039(19) 0.1135(2) 0.0439(12) Uani 1 1 d . . .
O2 O -0.0008(5) 0.1719(2) 0.0563(3) 0.0610(15) Uani 1 1 d . . .
O3 O 0.2203(3) 0.23347(18) 0.2397(2) 0.0377(11) Uani 1 1 d . . .
O4 O 0.0400(4) 0.2580(2) 0.2319(3) 0.0583(15) Uani 1 1 d . . .
O5 O 0.6717(4) 0.39394(19) 0.6722(2) 0.0424(12) Uani 1 1 d . . .
O6 O 0.5088(4) 0.3829(2) 0.6114(2) 0.0484(13) Uani 1 1 d . . .
O7 O 0.6575(4) 0.39507(18) 0.8034(2) 0.0401(11) Uani 1 1 d . . .
O8 O 0.8420(4) 0.3883(3) 0.8147(3) 0.0696(17) Uani 1 1 d . . .
F1 F -0.0084(7) 0.2512(3) -0.0257(3) 0.140(3) Uani 1 1 d . . .
F2 F 0.1721(6) 0.2490(3) -0.0071(3) 0.122(3) Uani 1 1 d . . .
F3 F -0.0004(5) 0.3157(2) 0.0833(3) 0.096(2) Uani 1 1 d . . .
F4 F 0.1737(5) 0.3230(2) 0.0803(3) 0.101(2) Uani 1 1 d . . .
F5 F 0.0586(6) 0.3489(3) 0.0018(4) 0.125(3) Uani 1 1 d . . .
F11 F 0.5811(4) 0.45126(19) 0.52890(19) 0.0618(12) Uani 1 1 d . . .
F12 F 0.7379(4) 0.4587(3) 0.5889(3) 0.105(2) Uani 1 1 d . . .
F13 F 0.4763(7) 0.5095(2) 0.6087(3) 0.107(2) Uani 1 1 d . . .
F14 F 0.6155(6) 0.5514(2) 0.5786(3) 0.115(3) Uani 1 1 d . . .
F15 F 0.6307(9) 0.5169(2) 0.6712(3) 0.172(5) Uani 1 1 d . . .
C1 C 0.1283(5) 0.0917(3) 0.1474(3) 0.0310(14) Uani 1 1 d . . .
C2 C 0.1206(5) 0.0184(3) 0.0824(3) 0.0375(16) Uani 1 1 d . . .
C3 C 0.1386(6) -0.0201(3) 0.0375(3) 0.0459(19) Uani 1 1 d . . .
H3A H 0.1942 -0.0151 0.0116 0.055 Uiso 1 1 calc R . .
C4 C 0.0723(7) -0.0656(3) 0.0323(4) 0.056(2) Uani 1 1 d . . .
H4A H 0.0817 -0.0925 0.0020 0.068 Uiso 1 1 calc R . .
C5 C -0.0097(7) -0.0729(3) 0.0712(4) 0.056(2) Uani 1 1 d . . .
H5A H -0.0535 -0.1051 0.0667 0.067 Uiso 1 1 calc R . .
C6 C -0.0286(6) -0.0346(3) 0.1160(4) 0.0470(18) Uani 1 1 d . . .
H6A H -0.0843 -0.0395 0.1419 0.056 Uiso 1 1 calc R . .
F6 F 0.2876(9) 0.3380(4) 0.2561(7) 0.258(7) Uani 1 1 d DU . .
C7 C 0.0391(5) 0.0116(3) 0.1206(3) 0.0332(15) Uani 1 1 d . . .
F7 F 0.1148(11) 0.3645(3) 0.2440(6) 0.219(5) Uani 1 1 d DU . .
C8 C 0.2590(6) 0.0930(3) 0.0660(3) 0.0478(19) Uani 1 1 d . . .
H8A H 0.2842 0.1276 0.0859 0.072 Uiso 1 1 calc R . .
H8B H 0.2277 0.0999 0.0228 0.072 Uiso 1 1 calc R . .
H8C H 0.3214 0.0678 0.0671 0.072 Uiso 1 1 calc R . .
F8 F 0.2511(10) 0.2895(4) 0.3616(5) 0.204(5) Uani 1 1 d DU . .
C9 C -0.0291(6) 0.0679(3) 0.2067(3) 0.0458(18) Uani 1 1 d . . .
H9A H -0.0080 0.1019 0.2290 0.069 Uiso 1 1 calc R . .
H9B H -0.0248 0.0375 0.2363 0.069 Uiso 1 1 calc R . .
H9C H -0.1046 0.0711 0.1854 0.069 Uiso 1 1 calc R . .
F9 F 0.0866(10) 0.3240(4) 0.3413(7) 0.235(6) Uani 1 1 d DU . .
C10 C 0.2240(5) 0.1163(3) 0.2671(3) 0.0305(14) Uani 1 1 d . . .
F10 F 0.2320(8) 0.3800(4) 0.3487(7) 0.254(6) Uani 1 1 d DU . .
C11 C 0.3242(6) 0.0592(3) 0.3348(3) 0.0383(16) Uani 1 1 d . . .
C12 C 0.4005(7) 0.0221(3) 0.3643(4) 0.0500(19) Uani 1 1 d . . .
H12A H 0.4560 0.0058 0.3438 0.060 Uiso 1 1 calc R . .
C13 C 0.3895(8) 0.0106(4) 0.4264(4) 0.069(3) Uani 1 1 d . . .
H13A H 0.4390 -0.0147 0.4484 0.083 Uiso 1 1 calc R . .
C14 C 0.3103(8) 0.0343(4) 0.4573(4) 0.070(3) Uani 1 1 d . . .
H14A H 0.3073 0.0253 0.4995 0.084 Uiso 1 1 calc R . .
C15 C 0.2351(7) 0.0711(4) 0.4274(4) 0.055(2) Uani 1 1 d . . .
H15A H 0.1796 0.0873 0.4479 0.067 Uiso 1 1 calc R . .
C16 C 0.2444(6) 0.0833(3) 0.3661(3) 0.0396(16) Uani 1 1 d . . .
C17 C 0.3815(6) 0.0650(3) 0.2282(3) 0.0411(17) Uani 1 1 d . . .
H17A H 0.3572 0.0840 0.1890 0.062 Uiso 1 1 calc R . .
H17B H 0.3778 0.0254 0.2214 0.062 Uiso 1 1 calc R . .
H17C H 0.4575 0.0755 0.2435 0.062 Uiso 1 1 calc R . .
C18 C 0.0926(6) 0.1534(3) 0.3369(4) 0.0469(18) Uani 1 1 d . . .
H18A H 0.0625 0.1740 0.2998 0.070 Uiso 1 1 calc R . .
H18B H 0.1202 0.1789 0.3703 0.070 Uiso 1 1 calc R . .
H18C H 0.0347 0.1305 0.3504 0.070 Uiso 1 1 calc R . .
C19 C 0.0723(6) 0.2060(3) 0.0675(3) 0.0417(17) Uani 1 1 d . . .
C20 C 0.0774(8) 0.2532(4) 0.0197(4) 0.066(2) Uani 1 1 d . . .
C21 C 0.0790(8) 0.3109(4) 0.0471(5) 0.070(3) Uani 1 1 d . . .
C22 C 0.1385(6) 0.2661(3) 0.2445(4) 0.0466(18) Uani 1 1 d . . .
C23 C 0.1805(8) 0.3232(4) 0.2707(6) 0.088(4) Uani 1 1 d D . .
C24 C 0.1948(13) 0.3257(6) 0.3353(10) 0.157(7) Uani 1 1 d DU . .
C25 C 0.6254(5) 0.2763(3) 0.6697(3) 0.0347(15) Uani 1 1 d . . .
C26 C 0.5475(5) 0.2168(3) 0.5959(3) 0.0367(15) Uani 1 1 d . . .
C27 C 0.4776(6) 0.1814(3) 0.5586(3) 0.0459(18) Uani 1 1 d . . .
H27A H 0.4027 0.1770 0.5642 0.055 Uiso 1 1 calc R . .
C28 C 0.5227(8) 0.1530(3) 0.5130(4) 0.058(2) Uani 1 1 d . . .
H28A H 0.4781 0.1280 0.4873 0.070 Uiso 1 1 calc R . .
C29 C 0.6321(8) 0.1602(4) 0.5040(4) 0.067(3) Uani 1 1 d . . .
H29A H 0.6597 0.1407 0.4716 0.081 Uiso 1 1 calc R . .
C30 C 0.7023(7) 0.1956(3) 0.5412(4) 0.056(2) Uani 1 1 d . . .
H30A H 0.7768 0.2004 0.5351 0.068 Uiso 1 1 calc R . .
C31 C 0.6573(6) 0.2235(3) 0.5879(3) 0.0429(17) Uani 1 1 d . . .
C32 C 0.4245(5) 0.2567(3) 0.6701(4) 0.0431(17) Uani 1 1 d . . .
H32A H 0.4338 0.2815 0.7059 0.065 Uiso 1 1 calc R . .
H32B H 0.3982 0.2211 0.6828 0.065 Uiso 1 1 calc R . .
H32C H 0.3707 0.2722 0.6372 0.065 Uiso 1 1 calc R . .
C33 C 0.8181(5) 0.2802(4) 0.6402(4) 0.055(2) Uani 1 1 d . . .
H33A H 0.8316 0.3055 0.6754 0.083 Uiso 1 1 calc R . .
H33B H 0.8306 0.2991 0.6020 0.083 Uiso 1 1 calc R . .
H33C H 0.8683 0.2490 0.6473 0.083 Uiso 1 1 calc R . .
C34 C 0.6390(5) 0.2785(2) 0.8035(3) 0.0309(14) Uani 1 1 d . . .
C35 C 0.6895(5) 0.2186(3) 0.8816(3) 0.0396(16) Uani 1 1 d . . .
C36 C 0.7443(6) 0.1821(3) 0.9249(4) 0.051(2) Uani 1 1 d . . .
H36A H 0.8177 0.1709 0.9226 0.062 Uiso 1 1 calc R . .
C37 C 0.6871(7) 0.1634(3) 0.9709(4) 0.060(2) Uani 1 1 d . . .
H37A H 0.7225 0.1388 1.0011 0.072 Uiso 1 1 calc R . .
C38 C 0.5771(7) 0.1795(3) 0.9748(4) 0.057(2) Uani 1 1 d . . .
H38A H 0.5398 0.1646 1.0064 0.068 Uiso 1 1 calc R . .
C39 C 0.5239(6) 0.2165(3) 0.9332(4) 0.0463(18) Uani 1 1 d . . .
H39A H 0.4511 0.2283 0.9362 0.056 Uiso 1 1 calc R . .
C40 C 0.5813(5) 0.2360(3) 0.8864(3) 0.0343(15) Uani 1 1 d . . .
C41 C 0.8278(6) 0.2377(3) 0.8073(4) 0.056(2) Uani 1 1 d . . .
H41A H 0.8305 0.2604 0.7704 0.083 Uiso 1 1 calc R . .
H41B H 0.8370 0.1992 0.7967 0.083 Uiso 1 1 calc R . .
H41C H 0.8870 0.2486 0.8399 0.083 Uiso 1 1 calc R . .
C42 C 0.4537(6) 0.3071(3) 0.8302(4) 0.0449(18) Uani 1 1 d . . .
H42A H 0.4519 0.3298 0.7928 0.067 Uiso 1 1 calc R . .
H42B H 0.4536 0.3307 0.8666 0.067 Uiso 1 1 calc R . .
H42C H 0.3888 0.2833 0.8260 0.067 Uiso 1 1 calc R . .
C43 C 0.5969(5) 0.4047(3) 0.6277(3) 0.0313(14) Uani 1 1 d . . .
C44 C 0.6269(6) 0.4550(3) 0.5890(4) 0.0495(19) Uani 1 1 d . . .
C45 C 0.5884(12) 0.5094(4) 0.6129(4) 0.085(4) Uani 1 1 d . . .
C46 C 0.7548(6) 0.4085(3) 0.8248(3) 0.0405(17) Uani 1 1 d . . .
C47 C 0.7640(7) 0.4564(4) 0.8713(4) 0.067(3) Uani 1 1 d D . .
C48 C 0.7899(15) 0.5073(10) 0.8486(10) 0.204(10) Uani 1 1 d DU . .
F16 F 0.6812(6) 0.4588(3) 0.9044(3) 0.112(2) Uani 1 1 d DU . .
F17 F 0.8664(11) 0.4527(5) 0.9152(5) 0.237(6) Uani 1 1 d DU . .
F20 F 0.8684(10) 0.5098(4) 0.8178(6) 0.251(7) Uani 1 1 d DU . .
F18 F 0.6859(11) 0.5152(4) 0.8150(6) 0.209(5) Uani 1 1 d DU . .
F19 F 0.8076(10) 0.5456(4) 0.8973(5) 0.236(6) Uani 1 1 d DU . .
C1S C 0.2348(6) -0.0883(3) 0.2931(5) 0.112(5) Uani 1 1 d G . .
C2S C 0.3400(6) -0.1070(3) 0.3177(3) 0.072(3) Uani 1 1 d G . .
H2SA H 0.3567 -0.1142 0.3609 0.087 Uiso 1 1 calc R . .
C3S C 0.4204(6) -0.1152(3) 0.2785(4) 0.092(3) Uani 1 1 d G . .
H3SA H 0.4915 -0.1279 0.2951 0.110 Uiso 1 1 calc R . .
C4S C 0.3956(10) -0.1046(3) 0.2146(4) 0.136(7) Uani 1 1 d G . .
H4SA H 0.4500 -0.1101 0.1880 0.164 Uiso 1 1 calc R . .
C5S C 0.2905(12) -0.0859(3) 0.1899(3) 0.201(14) Uani 1 1 d G . .
H5SA H 0.2737 -0.0787 0.1467 0.241 Uiso 1 1 calc R . .
C6S C 0.2100(8) -0.0777(3) 0.2292(5) 0.189(12) Uani 1 1 d G . .
H6SA H 0.1389 -0.0650 0.2125 0.227 Uiso 1 1 calc R . .
C7S C 0.1499(11) -0.0791(6) 0.3390(9) 0.166(8) Uani 1 1 d . . .
H7SA H 0.1833 -0.0889 0.3811 0.250 Uiso 1 1 calc R . .
H7SB H 0.0850 -0.1020 0.3268 0.250 Uiso 1 1 calc R . .
H7SC H 0.1280 -0.0405 0.3381 0.250 Uiso 1 1 calc R . .

loop_
_atom_site_aniso_label
_atom_site_aniso_U_11
_atom_site_aniso_U_22
_atom_site_aniso_U_33
_atom_site_aniso_U_23
_atom_site_aniso_U_13
_atom_site_aniso_U_12
Pd1 0.0284(3) 0.0318(3) 0.0305(3) -0.0030(2) 0.0047(2) -0.0033(2)
Pd2 0.0277(3) 0.0301(3) 0.0351(3) 0.0017(2) 0.0024(2) -0.0011(2)
N1 0.026(3) 0.043(3) 0.035(3) -0.007(2) 0.003(2) 0.002(2)
N2 0.026(3) 0.037(3) 0.029(3) -0.003(2) 0.003(2) -0.001(2)
N3 0.026(3) 0.031(3) 0.039(3) -0.002(2) 0.008(2) -0.001(2)
N4 0.029(3) 0.044(3) 0.034(3) -0.003(2) 0.010(2) -0.005(2)
N5 0.026(3) 0.050(3) 0.042(4) -0.004(3) 0.007(3) 0.002(2)
N6 0.029(3) 0.029(3) 0.041(3) 0.000(2) 0.009(2) 0.000(2)
N7 0.031(3) 0.033(3) 0.044(3) 0.006(2) 0.006(3) 0.007(2)
N8 0.021(3) 0.038(3) 0.036(3) 0.004(2) 0.003(2) 0.003(2)
O1 0.048(3) 0.042(3) 0.038(3) 0.002(2) -0.006(2) -0.011(2)
O2 0.049(3) 0.050(3) 0.080(4) -0.016(3) -0.006(3) -0.007(3)
O3 0.027(2) 0.035(2) 0.050(3) -0.008(2) 0.004(2) -0.005(2)
O4 0.031(3) 0.063(4) 0.080(4) -0.009(3) 0.002(3) 0.008(2)
O5 0.040(3) 0.041(3) 0.044(3) 0.011(2) -0.002(2) -0.010(2)
O6 0.035(3) 0.059(3) 0.051(3) 0.010(2) 0.005(2) -0.005(2)
O7 0.033(3) 0.034(3) 0.052(3) -0.004(2) 0.003(2) -0.002(2)
O8 0.040(3) 0.086(4) 0.083(5) -0.030(3) 0.008(3) -0.004(3)
F1 0.162(7) 0.153(7) 0.084(5) 0.040(4) -0.064(5) -0.037(5)
F2 0.160(6) 0.138(6) 0.088(5) 0.020(4) 0.087(5) 0.022(5)
F3 0.094(4) 0.070(4) 0.136(6) 0.016(4) 0.054(4) 0.019(3)
F4 0.081(4) 0.070(4) 0.145(6) 0.021(4) -0.011(4) -0.026(3)
F5 0.129(6) 0.102(5) 0.144(6) 0.083(5) 0.020(5) 0.004(4)
F11 0.083(3) 0.070(3) 0.032(2) 0.011(2) 0.005(2) 0.006(3)
F12 0.048(3) 0.170(6) 0.097(4) 0.083(4) 0.010(3) -0.020(3)
F13 0.160(7) 0.054(3) 0.122(6) 0.007(3) 0.071(5) 0.026(4)
F14 0.173(7) 0.067(4) 0.092(4) 0.037(3) -0.031(4) -0.051(4)
F15 0.378(14) 0.058(4) 0.057(4) -0.008(3) -0.053(6) -0.039(6)
C1 0.028(3) 0.034(3) 0.030(4) -0.002(3) 0.003(3) 0.001(3)
C2 0.029(4) 0.044(4) 0.036(4) -0.006(3) -0.004(3) 0.007(3)
C3 0.035(4) 0.054(5) 0.045(4) -0.018(3) -0.007(3) 0.018(3)
C4 0.052(5) 0.048(5) 0.062(6) -0.019(4) -0.016(4) 0.018(4)
C5 0.061(5) 0.030(4) 0.068(6) -0.005(4) -0.024(5) -0.002(4)
C6 0.041(4) 0.044(4) 0.052(5) 0.003(4) -0.006(4) -0.009(3)
F6 0.239(10) 0.125(6) 0.467(15) -0.185(8) 0.250(11) -0.127(7)
C7 0.035(4) 0.029(3) 0.034(4) -0.002(3) -0.003(3) 0.003(3)
F7 0.299(12) 0.060(5) 0.268(12) -0.021(6) -0.071(10) 0.028(6)
C8 0.038(4) 0.068(5) 0.041(4) -0.011(4) 0.017(3) -0.008(4)
F8 0.233(10) 0.184(9) 0.167(9) -0.109(7) -0.076(8) 0.053(8)
C9 0.039(4) 0.054(5) 0.047(5) -0.006(4) 0.016(3) -0.007(3)
F9 0.171(9) 0.203(10) 0.342(14) -0.169(10) 0.075(10) -0.049(8)
C10 0.026(3) 0.037(4) 0.028(4) -0.004(3) 0.003(3) -0.006(3)
F10 0.163(8) 0.173(8) 0.411(15) -0.220(10) -0.012(9) -0.006(6)
C11 0.040(4) 0.035(4) 0.040(4) -0.001(3) 0.006(3) -0.008(3)
C12 0.056(5) 0.048(4) 0.046(5) 0.006(4) 0.005(4) 0.004(4)
C13 0.080(7) 0.060(6) 0.062(6) 0.019(5) -0.006(5) 0.010(5)
C14 0.089(7) 0.084(7) 0.037(5) 0.015(4) 0.008(5) -0.003(6)
C15 0.056(5) 0.075(6) 0.037(5) 0.007(4) 0.013(4) -0.005(4)
C16 0.037(4) 0.043(4) 0.040(4) 0.007(3) 0.008(3) -0.006(3)
C17 0.040(4) 0.042(4) 0.044(4) -0.009(3) 0.013(3) 0.001(3)
C18 0.039(4) 0.057(5) 0.047(5) -0.007(4) 0.012(3) 0.005(3)
C19 0.036(4) 0.045(4) 0.045(5) -0.010(3) 0.009(3) 0.002(3)
C20 0.064(6) 0.089(7) 0.041(5) 0.017(5) -0.003(4) 0.000(5)
C21 0.061(6) 0.067(6) 0.084(7) 0.041(5) 0.015(5) 0.010(5)
C22 0.045(5) 0.040(4) 0.054(5) -0.012(3) 0.004(4) -0.003(3)
C23 0.064(6) 0.062(6) 0.138(11) -0.042(7) 0.013(7) 0.011(5)
C24 0.145(12) 0.129(11) 0.175(13) -0.081(10) -0.053(11) 0.028(10)
C25 0.030(3) 0.031(3) 0.044(4) 0.000(3) 0.007(3) 0.000(3)
C26 0.035(4) 0.038(4) 0.035(4) 0.004(3) -0.001(3) -0.005(3)
C27 0.050(4) 0.046(4) 0.039(4) -0.001(3) -0.003(3) -0.005(3)
C28 0.077(6) 0.044(5) 0.052(5) -0.013(4) 0.000(5) 0.000(4)
C29 0.087(7) 0.068(6) 0.048(5) -0.019(4) 0.011(5) 0.015(5)
C30 0.051(5) 0.069(5) 0.051(5) -0.009(4) 0.012(4) 0.010(4)
C31 0.037(4) 0.050(4) 0.041(4) -0.007(3) 0.004(3) 0.000(3)
C32 0.024(3) 0.050(4) 0.057(5) -0.006(3) 0.010(3) -0.002(3)
C33 0.027(4) 0.085(6) 0.056(5) -0.007(4) 0.013(4) -0.012(4)
C34 0.027(3) 0.027(3) 0.037(4) 0.002(3) 0.000(3) 0.004(3)
C35 0.035(4) 0.033(4) 0.051(5) 0.007(3) 0.008(3) 0.003(3)
C36 0.041(4) 0.048(4) 0.065(6) 0.017(4) 0.007(4) 0.015(3)
C37 0.066(6) 0.056(5) 0.058(6) 0.025(4) 0.005(4) 0.016(4)
C38 0.059(5) 0.057(5) 0.056(5) 0.020(4) 0.015(4) 0.004(4)
C39 0.041(4) 0.048(4) 0.052(5) 0.004(4) 0.013(4) 0.002(3)
C40 0.031(4) 0.030(3) 0.041(4) 0.005(3) 0.003(3) 0.004(3)
C41 0.035(4) 0.060(5) 0.077(6) 0.016(4) 0.024(4) 0.020(4)
C42 0.036(4) 0.053(4) 0.047(5) 0.010(3) 0.009(3) 0.012(3)
C43 0.029(4) 0.035(4) 0.030(4) 0.003(3) 0.007(3) 0.002(3)
C44 0.041(4) 0.068(5) 0.038(5) 0.013(4) 0.003(3) -0.011(4)
C45 0.150(11) 0.056(6) 0.044(6) 0.011(4) -0.010(6) -0.038(7)
C46 0.041(4) 0.040(4) 0.043(4) -0.007(3) 0.012(3) -0.006(3)
C47 0.070(6) 0.062(6) 0.074(7) -0.035(5) 0.024(5) -0.031(5)
C48 0.219(15) 0.172(15) 0.231(16) -0.053(13) 0.066(14) -0.020(13)
F16 0.129(5) 0.113(5) 0.108(5) -0.065(4) 0.066(4) -0.038(4)
F17 0.280(12) 0.222(10) 0.175(9) -0.140(8) -0.093(8) 0.076(9)
F20 0.352(13) 0.146(8) 0.317(12) -0.107(8) 0.271(11) -0.132(8)
F18 0.303(13) 0.101(6) 0.226(11) -0.066(7) 0.041(10) -0.014(8)
F19 0.349(13) 0.134(7) 0.270(11) -0.143(7) 0.199(10) -0.134(8)
C1S 0.094(9) 0.042(6) 0.185(14) 0.026(7) -0.038(9) -0.016(6)
C2S 0.082(7) 0.048(5) 0.079(7) 0.009(5) -0.017(6) 0.003(5)
C3S 0.140(11) 0.042(5) 0.091(9) 0.006(5) 0.011(8) -0.007(6)
C4S 0.28(2) 0.048(7) 0.087(10) 0.001(6) 0.046(12) -0.044(10)
C5S 0.40(4) 0.078(11) 0.095(12) 0.018(8) -0.055(18) -0.062(17)
C6S 0.22(2) 0.058(8) 0.23(2) 0.054(11) -0.178(19) -0.029(10)
C7S 0.087(10) 0.134(14) 0.28(2) 0.029(14) 0.019(13) 0.015(9)

loop_
_geom_bond_atom_site_label_1
_geom_bond_atom_site_label_2
_geom_bond_distance
_geom_bond_site_symmetry_2
_geom_bond_publ_flag
Pd1 C1 1.955(6) . ?
Pd1 C10 1.969(6) . ?
Pd1 O1 2.058(5) . ?
Pd1 O3 2.088(4) . ?
Pd2 C34 1.964(6) . ?
Pd2 C25 1.965(7) . ?
Pd2 O5 2.074(4) . ?
Pd2 O7 2.085(5) . ?
N1 C1 1.352(8) . ?
N1 C2 1.394(8) . ?
N1 C8 1.474(8) . ?
N2 C1 1.350(8) . ?
N2 C7 1.394(8) . ?
N2 C9 1.470(8) . ?
N3 C10 1.348(8) . ?
N3 C11 1.383(8) . ?
N3 C17 1.462(8) . ?
N4 C10 1.350(8) . ?
N4 C16 1.403(9) . ?
N4 C18 1.455(8) . ?
N5 C25 1.346(8) . ?
N5 C31 1.387(9) . ?
N5 C33 1.475(8) . ?
N6 C25 1.353(8) . ?
N6 C26 1.393(8) . ?
N6 C32 1.454(8) . ?
N7 C34 1.340(8) . ?
N7 C35 1.382(8) . ?
N7 C41 1.464(8) . ?
N8 C34 1.355(8) . ?
N8 C40 1.387(8) . ?
N8 C42 1.456(8) . ?
O1 C19 1.251(8) . ?
O2 C19 1.211(8) . ?
O3 C22 1.283(8) . ?
O4 C22 1.205(8) . ?
O5 C43 1.255(8) . ?
O6 C43 1.201(8) . ?
O7 C46 1.251(8) . ?
O8 C46 1.214(8) . ?
F1 C20 1.327(10) . ?
F2 C20 1.360(10) . ?
F3 C21 1.324(10) . ?
F4 C21 1.302(11) . ?
F5 C21 1.339(10) . ?
F11 C44 1.339(8) . ?
F12 C44 1.353(9) . ?
F13 C45 1.352(13) . ?
F14 C45 1.325(10) . ?
F15 C45 1.301(11) . ?
C2 C3 1.381(9) . ?
C2 C7 1.382(9) . ?
C3 C4 1.359(11) . ?
C4 C5 1.398(12) . ?
C5 C6 1.380(11) . ?
C6 C7 1.383(9) . ?
F6 C23 1.424(11) . ?
F7 C23 1.356(12) . ?
F8 C24 1.204(14) . ?
F9 C24 1.337(15) . ?
F10 C24 1.406(14) . ?
C11 C12 1.380(10) . ?
C11 C16 1.382(9) . ?
C12 C13 1.390(11) . ?
C13 C14 1.368(12) . ?
C14 C15 1.371(12) . ?
C15 C16 1.371(10) . ?
C19 C20 1.543(11) . ?
C20 C21 1.515(14) . ?
C22 C23 1.553(12) . ?
C23 C24 1.38(2) . ?
C26 C31 1.377(9) . ?
C26 C27 1.383(9) . ?
C27 C28 1.372(11) . ?
C28 C29 1.380(13) . ?
C29 C30 1.383(12) . ?
C30 C31 1.384(10) . ?
C35 C36 1.385(10) . ?
C35 C40 1.398(9) . ?
C36 C37 1.364(11) . ?
C37 C38 1.404(11) . ?
C38 C39 1.365(10) . ?
C39 C40 1.384(9) . ?
C43 C44 1.544(9) . ?
C44 C45 1.510(14) . ?
C46 C47 1.524(10) . ?
C47 F16 1.310(9) . ?
C47 C48 1.38(2) . ?
C47 F17 1.456(12) . ?
C48 F20 1.235(16) . ?
C48 F18 1.379(17) . ?
C48 F19 1.394(16) . ?
C1S C2S 1.3900 . ?
C1S C6S 1.3900 . ?
C1S C7S 1.539(17) . ?
C2S C3S 1.3900 . ?
C3S C4S 1.3900 . ?
C4S C5S 1.3900 . ?
C5S C6S 1.3900 . ?
